data_8106495
loop_
_publ_author_name
'Brito, Iv\'an'
'C\'ardenas, Alejandro'
'Bolte, Michael'
'Llanos, Jaime'
'Cataldo, Fernando'

_publ_section_title
;
 Crystal structure of
 catena-poly[(\m2-butane-1,4-diyl-bis(pyridine-3-carboxylato-\kN))silver(I)]
 tetrafluoroborate, C16H16AgN2O4BF4
;
_journal_issue 2
_journal_name_full 'Zeitschrift f\"ur Kristallographie - New Crystal Structures'
_journal_page_first 239
_journal_page_last 240
_journal_paper_doi 10.1515/ncrs-2016-0222
_journal_volume 232
_journal_year 2017
_chemical_formula_moiety 'C16 H16 Ag N2 O4, B F4'
_chemical_formula_sum 'C16 H16 Ag B F4 N2 O4'
_chemical_formula_weight 494.99
_space_group_IT_number 15
_space_group_name_Hall '-C 2yc'
_space_group_name_H-M_alt 'C 1 2/c 1'
_symmetry_cell_setting monoclinic
_symmetry_space_group_name_Hall '-C 2yc'
_symmetry_space_group_name_H-M 'C 1 2/c 1'
_atom_sites_solution_hydrogens geom
_atom_sites_solution_primary direct
_atom_sites_solution_secondary difmap
_cell_angle_alpha 90.00
_cell_angle_beta 96.566(10)
_cell_angle_gamma 90.00
_cell_formula_units_Z 4
_cell_length_a 17.416(2)
_cell_length_b 13.1378(14)
_cell_length_c 7.8246(10)
_cell_measurement_reflns_used 12735
_cell_measurement_temperature 173(2)
_cell_measurement_theta_max 26.1
_cell_measurement_theta_min 3.3
_cell_volume 1778.6(4)
_computing_cell_refinement 'X-Area (Stoe & Cie, 2001)'
_computing_data_collection 'X-Area (Stoe & Cie, 2001)'
_computing_data_reduction 'X-Area (Stoe & Cie, 2001)'
_computing_molecular_graphics 'XP in SHELXTL-Plus (Sheldrick, 2008)'
_computing_publication_material SHELXL97
_computing_structure_refinement 'SHELXL97 (Sheldrick, 2008) '
_computing_structure_solution 'SHELXS97 (Sheldrick, 2008) '
_diffrn_ambient_temperature 173(2)
_diffrn_measured_fraction_theta_full 0.992
_diffrn_measured_fraction_theta_max 0.989
_diffrn_measurement_device_type 'STOE IPDS II two-circle-diffractometer'
_diffrn_measurement_method \w
_diffrn_radiation_monochromator 'Genix 3D multilayer optics'
_diffrn_radiation_source 'Genix 3D I\mS microfocus X-ray source'
_diffrn_radiation_type MoK\a
_diffrn_radiation_wavelength 0.71073
_diffrn_reflns_av_R_equivalents 0.0396
_diffrn_reflns_av_sigmaI/netI 0.0254
_diffrn_reflns_limit_h_max 18
_diffrn_reflns_limit_h_min -21
_diffrn_reflns_limit_k_max 15
_diffrn_reflns_limit_k_min -15
_diffrn_reflns_limit_l_max 9
_diffrn_reflns_limit_l_min -9
_diffrn_reflns_number 6065
_diffrn_reflns_theta_full 25.00
_diffrn_reflns_theta_max 25.62
_diffrn_reflns_theta_min 3.86
_diffrn_standards_interval_count .
_diffrn_standards_interval_time .
_diffrn_standards_number 0
_exptl_absorpt_coefficient_mu 1.200
_exptl_absorpt_correction_T_max 0.7377
_exptl_absorpt_correction_T_min 0.6929
_exptl_absorpt_correction_type multi-scan
_exptl_absorpt_process_details 'X-Area (Stoe & Cie, 2001)'
_exptl_crystal_colour colourless
_exptl_crystal_density_diffrn 1.849
_exptl_crystal_density_method 'not measured'
_exptl_crystal_description block
_exptl_crystal_F_000 984
_exptl_crystal_size_max 0.33
_exptl_crystal_size_mid 0.29
_exptl_crystal_size_min 0.27
_refine_diff_density_max 0.547
_refine_diff_density_min -0.541
_refine_diff_density_rms 0.062
_refine_ls_extinction_coef 0.0034(6)
_refine_ls_extinction_expression Fc^*^=kFc[1+0.001xFc^2^\l^3^/sin(2\q)]^-1/4^
_refine_ls_extinction_method SHELXL
_refine_ls_goodness_of_fit_ref 1.116
_refine_ls_hydrogen_treatment constr
_refine_ls_matrix_type full
_refine_ls_number_parameters 138
_refine_ls_number_reflns 1665
_refine_ls_number_restraints 0
_refine_ls_restrained_S_all 1.116
_refine_ls_R_factor_all 0.0255
_refine_ls_R_factor_gt 0.0246
_refine_ls_shift/su_max 0.001
_refine_ls_shift/su_mean 0.000
_refine_ls_structure_factor_coef Fsqd
_refine_ls_weighting_details 'calc w=1/[\s^2^(Fo^2^)+(0.0278P)^2^+3.2714P] where P=(Fo^2^+2Fc^2^)/3'
_refine_ls_weighting_scheme calc
_refine_ls_wR_factor_gt 0.0639
_refine_ls_wR_factor_ref 0.0645
_reflns_number_gt 1628
_reflns_number_total 1665
_reflns_threshold_expression I>2\s(I)
_cod_data_source_file suppl_ncrs-2016-0222_suppl.cif
_cod_data_source_block 1
_cod_original_sg_symbol_H-M C2/c
_cod_database_code 8106495
_publcif_info_exptl_table_max_cols 4
_publcif_info_exptl_table_use_headnotes n

loop_
_symmetry_equiv_pos_as_xyz
'x, y, z'
'-x, y, -z+1/2'
'x+1/2, y+1/2, z'
'-x+1/2, y+1/2, -z+1/2'
'-x, -y, -z'
'x, -y, z-1/2'
'-x+1/2, -y+1/2, -z'
'x+1/2, -y+1/2, z-1/2'

loop_
_atom_site_label
_atom_site_type_symbol
_atom_site_fract_x
_atom_site_fract_y
_atom_site_fract_z
_atom_site_U_iso_or_equiv
_atom_site_adp_type
_atom_site_occupancy
_atom_site_symmetry_multiplicity
_atom_site_calc_flag
_atom_site_refinement_flags
_atom_site_disorder_assembly
_atom_site_disorder_group
B1 B 0.5000 0.1947(4) 0.2500 0.0355(9) Uani 1 2 d S . .
F1 F 0.49888(13) 0.1296(2) 0.3902(3) 0.0736(7) Uani 1 1 d . . .
F2 F 0.43400(13) 0.2507(2) 0.2252(3) 0.0808(7) Uani 1 1 d . . .
Ag1 Ag 0.0000 0.41148(2) 0.2500 0.03182(14) Uani 1 2 d S . .
O1 O 0.24415(10) 0.39577(13) 0.7796(2) 0.0287(4) Uani 1 1 d . . .
O2 O 0.35544(10) 0.38911(17) 0.6619(2) 0.0383(5) Uani 1 1 d . . .
C1 C 0.27884(13) 0.38919(17) 0.6561(3) 0.0228(4) Uani 1 1 d . . .
C2 C 0.39934(15) 0.3959(2) 0.8319(3) 0.0387(6) Uani 1 1 d . . .
H2A H 0.4034 0.3283 0.8880 0.046 Uiso 0.50 1 calc PR A 1
H2B H 0.3742 0.4437 0.9061 0.046 Uiso 0.50 1 calc PR A 1
H2C H 0.3759 0.3516 0.9142 0.046 Uiso 0.50 1 calc PR A 2
H2D H 0.3993 0.4668 0.8747 0.046 Uiso 0.50 1 calc PR A 2
C3 C 0.4811(3) 0.4359(4) 0.7999(6) 0.0320(11) Uani 0.50 1 d P . 1
H3A H 0.4762 0.5036 0.7442 0.038 Uiso 0.50 1 calc PR . 1
H3B H 0.5140 0.4431 0.9111 0.038 Uiso 0.50 1 calc PR . 1
C3' C 0.4817(3) 0.3616(5) 0.8148(6) 0.0302(10) Uani 0.50 1 d P . 2
H3'1 H 0.5120 0.3592 0.9298 0.036 Uiso 0.50 1 calc PR . 2
H3'2 H 0.4811 0.2925 0.7643 0.036 Uiso 0.50 1 calc PR . 2
C11 C 0.24134(13) 0.38121(17) 0.4755(3) 0.0215(4) Uani 1 1 d . . .
C12 C 0.16232(13) 0.39673(17) 0.4456(3) 0.0236(4) Uani 1 1 d . . .
H12 H 0.1345 0.4101 0.5407 0.028 Uiso 1 1 calc R . .
N13 N 0.12357(12) 0.39359(15) 0.2868(3) 0.0265(4) Uani 1 1 d . . .
C14 C 0.16398(15) 0.37346(19) 0.1540(3) 0.0296(5) Uani 1 1 d . . .
H14 H 0.1374 0.3719 0.0410 0.036 Uiso 1 1 calc R . .
C15 C 0.24237(15) 0.35503(19) 0.1754(3) 0.0296(5) Uani 1 1 d . . .
H15 H 0.2688 0.3398 0.0788 0.036 Uiso 1 1 calc R . .
C16 C 0.28246(13) 0.35883(17) 0.3387(3) 0.0244(4) Uani 1 1 d . . .
H16 H 0.3365 0.3465 0.3563 0.029 Uiso 1 1 calc R . .

loop_
_atom_site_aniso_label
_atom_site_aniso_U_11
_atom_site_aniso_U_22
_atom_site_aniso_U_33
_atom_site_aniso_U_23
_atom_site_aniso_U_13
_atom_site_aniso_U_12
B1 0.0221(18) 0.057(3) 0.0279(18) 0.000 0.0056(15) 0.000
F1 0.0586(13) 0.1153(19) 0.0450(10) 0.0263(11) -0.0016(9) -0.0167(13)
F2 0.0539(13) 0.0913(18) 0.0977(17) -0.0034(13) 0.0107(12) 0.0346(12)
Ag1 0.01849(17) 0.0389(2) 0.03512(18) 0.000 -0.00948(10) 0.000
O1 0.0230(8) 0.0416(10) 0.0210(8) 0.0001(6) 0.0010(6) 0.0013(7)
O2 0.0156(8) 0.0758(13) 0.0223(8) -0.0067(8) -0.0037(6) -0.0005(8)
C1 0.0185(10) 0.0255(11) 0.0233(10) 0.0002(8) -0.0021(8) 0.0006(8)
C2 0.0196(12) 0.0705(19) 0.0236(11) -0.0068(11) -0.0083(9) 0.0027(12)
C3 0.021(3) 0.041(3) 0.031(2) -0.007(2) -0.0119(17) 0.000(2)
C3' 0.017(2) 0.040(3) 0.032(2) 0.003(2) -0.0073(17) -0.001(2)
C11 0.0194(10) 0.0227(10) 0.0214(10) 0.0003(8) -0.0013(8) -0.0019(8)
C12 0.0189(10) 0.0277(11) 0.0234(10) 0.0002(8) -0.0008(8) -0.0017(9)
N13 0.0201(9) 0.0298(10) 0.0276(9) 0.0006(7) -0.0055(8) -0.0011(8)
C14 0.0335(13) 0.0319(12) 0.0215(10) 0.0000(9) -0.0054(9) -0.0032(10)
C15 0.0341(13) 0.0333(13) 0.0217(10) -0.0033(9) 0.0037(9) -0.0007(10)
C16 0.0200(10) 0.0267(11) 0.0264(10) -0.0002(9) 0.0015(8) 0.0002(9)

loop_
_atom_type_symbol
_atom_type_description
_atom_type_scat_dispersion_real
_atom_type_scat_dispersion_imag
_atom_type_scat_source
C C 0.0033 0.0016 'International Tables Vol C Tables 4.2.6.8 and 6.1.1.4'
H H 0.0000 0.0000 'International Tables Vol C Tables 4.2.6.8 and 6.1.1.4'
Ag Ag -0.8971 1.1015 'International Tables Vol C Tables 4.2.6.8 and 6.1.1.4'
B B 0.0013 0.0007 'International Tables Vol C Tables 4.2.6.8 and 6.1.1.4'
F F 0.0171 0.0103 'International Tables Vol C Tables 4.2.6.8 and 6.1.1.4'
N N 0.0061 0.0033 'International Tables Vol C Tables 4.2.6.8 and 6.1.1.4'
O O 0.0106 0.0060 'International Tables Vol C Tables 4.2.6.8 and 6.1.1.4'

loop_
_geom_angle_atom_site_label_1
_geom_angle_atom_site_label_2
_geom_angle_atom_site_label_3
_geom_angle
_geom_angle_site_symmetry_1
_geom_angle_site_symmetry_3
F2 B1 F2 114.5(4) 2_655 .
F2 B1 F1 107.92(15) 2_655 .
F2 B1 F1 110.90(15) . .
F2 B1 F1 110.90(15) 2_655 2_655
F2 B1 F1 107.92(15) . 2_655
F1 B1 F1 104.2(4) . 2_655
N13 Ag1 N13 167.46(11) . 2
C1 O2 C2 116.76(18) . .
O1 C1 O2 124.6(2) . .
O1 C1 C11 124.2(2) . .
O2 C1 C11 111.18(18) . .
O2 C2 C3' 107.6(3) . .
O2 C2 C3 105.5(3) . .
O2 C2 H2A 110.7 . .
C3' C2 H2A 75.8 . .
C3 C2 H2A 110.7 . .
O2 C2 H2B 110.7 . .
C3' C2 H2B 136.2 . .
C3 C2 H2B 110.7 . .
H2A C2 H2B 108.8 . .
O2 C2 H2C 110.2 . .
C3' C2 H2C 110.2 . .
C3 C2 H2C 138.7 . .
O2 C2 H2D 110.2 . .
C3' C2 H2D 110.2 . .
C3 C2 H2D 77.0 . .
H2C C2 H2D 108.5 . .
C3' C3 C2 109.7(4) 2_656 .
C3' C3 H3A 109.7 2_656 .
C2 C3 H3A 109.7 . .
C3' C3 H3B 109.7 2_656 .
C2 C3 H3B 109.7 . .
H3A C3 H3B 108.2 . .
C3 C3' C2 109.4(4) 2_656 .
C3 C3' H3'1 109.8 2_656 .
C2 C3' H3'1 109.8 . .
C3 C3' H3'2 109.8 2_656 .
C2 C3' H3'2 109.8 . .
H3'1 C3' H3'2 108.3 . .
C12 C11 C16 119.5(2) . .
C12 C11 C1 117.95(19) . .
C16 C11 C1 122.5(2) . .
N13 C12 C11 122.4(2) . .
N13 C12 H12 118.8 . .
C11 C12 H12 118.8 . .
C12 N13 C14 117.9(2) . .
C12 N13 Ag1 120.59(16) . .
C14 N13 Ag1 121.42(15) . .
N13 C14 C15 122.6(2) . .
N13 C14 H14 118.7 . .
C15 C14 H14 118.7 . .
C14 C15 C16 119.6(2) . .
C14 C15 H15 120.2 . .
C16 C15 H15 120.2 . .
C15 C16 C11 118.0(2) . .
C15 C16 H16 121.0 . .
C11 C16 H16 121.0 . .

loop_
_geom_bond_atom_site_label_1
_geom_bond_atom_site_label_2
_geom_bond_distance
_geom_bond_site_symmetry_2
B1 F2 1.360(3) 2_655
B1 F2 1.360(3) .
B1 F1 1.393(4) .
B1 F1 1.393(4) 2_655
Ag1 N13 2.151(2) .
Ag1 N13 2.151(2) 2
O1 C1 1.200(3) .
O2 C1 1.330(3) .
O2 C2 1.459(3) .
C1 C11 1.491(3) .
C2 C3' 1.524(5) .
C2 C3 1.564(6) .
C2 H2A 0.9900 .
C2 H2B 0.9900 .
C2 H2C 0.9900 .
C2 H2D 0.9900 .
C3 C3' 1.519(7) 2_656
C3 H3A 0.9900 .
C3 H3B 0.9900 .
C3' C3 1.519(7) 2_656
C3' H3'1 0.9900 .
C3' H3'2 0.9900 .
C11 C12 1.385(3) .
C11 C16 1.386(3) .
C12 N13 1.345(3) .
C12 H12 0.9500 .
N13 C14 1.347(3) .
C14 C15 1.378(4) .
C14 H14 0.9500 .
C15 C16 1.385(3) .
C15 H15 0.9500 .
C16 H16 0.9500 .

loop_
_geom_torsion_atom_site_label_1
_geom_torsion_atom_site_label_2
_geom_torsion_atom_site_label_3
_geom_torsion_atom_site_label_4
_geom_torsion
_geom_torsion_site_symmetry_1
_geom_torsion_site_symmetry_2
_geom_torsion_site_symmetry_3
_geom_torsion_site_symmetry_4
C2 O2 C1 O1 1.0(4) . . . .
C2 O2 C1 C11 -179.6(2) . . . .
C1 O2 C2 C3' 162.6(3) . . . .
C1 O2 C2 C3 -158.8(3) . . . .
O2 C2 C3 C3' -60.0(4) . . . 2_656
C3' C2 C3 C3' 38.8(5) . . . 2_656
O2 C2 C3' C3 64.6(4) . . . 2_656
C3 C2 C3' C3 -27.9(5) . . . 2_656
O1 C1 C11 C12 9.5(3) . . . .
O2 C1 C11 C12 -169.8(2) . . . .
O1 C1 C11 C16 -170.3(2) . . . .
O2 C1 C11 C16 10.4(3) . . . .
C16 C11 C12 N13 -1.8(3) . . . .
C1 C11 C12 N13 178.4(2) . . . .
C11 C12 N13 C14 0.7(3) . . . .
C11 C12 N13 Ag1 177.16(16) . . . .
N13 Ag1 N13 C12 -95.78(17) 2 . . .
N13 Ag1 N13 C14 80.54(18) 2 . . .
C12 N13 C14 C15 0.8(4) . . . .
Ag1 N13 C14 C15 -175.62(18) . . . .
N13 C14 C15 C16 -1.2(4) . . . .
C14 C15 C16 C11 0.1(3) . . . .
C12 C11 C16 C15 1.3(3) . . . .
C1 C11 C16 C15 -178.8(2) . . . .

loop_
_publcif_info_datablock.id
_publcif_info_datablock.publ_exptl
_publcif_info_datablock.publ_geom
_publcif_info_datablock.structure
{a49f41b8-54ee-4382-b493-852dc01c0fde} y y y

loop_
_publcif_info_exptl_table_extra_item
sin_theta_over_lambda_max

loop_
_publcif_info_tables.block_id
_publcif_info_tables.reference_item
{a49f41b8-54ee-4382-b493-852dc01c0fde} '_publcif_info_datablock.publ_exptl'
